data_4317466
loop_
_publ_author_name
'Kevin M. McCauley'
'Scott R. Wilson'
'Wilfred A. van der Donk'

_publ_contact_author
;
Wilfred A. van der Donk
Department of Chemistry
University of Illinois at Urbana-Champaign
600 South Mathews Avenue
Urbana, Illinois  61801
USA
;
_publ_contact_author_email vddonk@uiuc.edu
_publ_contact_author_fax '1  217 244 8024'
_publ_contact_author_phone '1  217 244 5360'
_publ_section_title
;
 Synthesis and Characterization of Chlorinated Alkenylcobaloximes To Probe
 the Mechanism of Vitamin B12-Catalyzed Dechlorination of Priority
 Pollutants
;
_journal_name_full 'Inorganic Chemistry'
_journal_page_first 393
_journal_page_last 404
_journal_paper_doi 10.1021/ic011023x
_journal_volume 41
_journal_year 2002
_chemical_formula_moiety 'C15 H21 Cl1 Co1 N5 O4'
_chemical_formula_sum 'C15 H21 Cl Co N5 O4'
_chemical_formula_weight 429.75
_chemical_name_common Co(dmgH)2(py)(CH=CHCl)
_chemical_name_systematic
;
?
;
_space_group_IT_number 2
_symmetry_cell_setting triclinic
_symmetry_space_group_name_Hall '-P 1'
_symmetry_space_group_name_H-M 'P -1'
_atom_sites_solution_hydrogens geom
_atom_sites_solution_primary direct
_atom_sites_solution_secondary difmap
_audit_creation_method SHELXL-97
_audit_update_record
;
?
;
_cell_angle_alpha 60.419(2)
_cell_angle_beta 87.617(3)
_cell_angle_gamma 64.356(2)
_cell_formula_units_Z 8
_cell_length_a 15.874(2)
_cell_length_b 17.136(3)
_cell_length_c 17.314(3)
_cell_measurement_reflns_used 910
_cell_measurement_temperature 193(2)
_cell_measurement_theta_max 27.5
_cell_measurement_theta_min 2.9
_cell_volume 3602.4(10)
_computing_cell_refinement 'SAINT V5 (Bruker, 1998)'
_computing_data_collection 'SMART V5 (Bruker, 1998)'
_computing_data_reduction 'SAINT V5 (Bruker, 1998)'
_computing_molecular_graphics 'SHELXTL V5 (Bruker, 1998)'
_computing_publication_material 'CIFTAB (Sheldrick, 1998)'
_computing_structure_refinement 'SHELXTL V5 (Bruker, 1998)'
_computing_structure_solution 'SHELXTL V5 (Bruker, 1998)'
_diffrn_ambient_temperature 193(2)
_diffrn_measured_fraction_theta_full 0.994
_diffrn_measured_fraction_theta_max 0.994
_diffrn_measurement_device 'Siemens Platform/CCD'
_diffrn_measurement_method 'profile data from \w scans'
_diffrn_radiation_monochromator graphite
_diffrn_radiation_source 'normal-focus sealed tube'
_diffrn_radiation_type MoK\a
_diffrn_radiation_wavelength 0.71073
_diffrn_reflns_av_R_equivalents 0.0567
_diffrn_reflns_av_sigmaI/netI 0.0891
_diffrn_reflns_limit_h_max 18
_diffrn_reflns_limit_h_min -18
_diffrn_reflns_limit_k_max 20
_diffrn_reflns_limit_k_min -20
_diffrn_reflns_limit_l_max 20
_diffrn_reflns_limit_l_min -20
_diffrn_reflns_number 31697
_diffrn_reflns_theta_full 25.00
_diffrn_reflns_theta_max 25.00
_diffrn_reflns_theta_min 1.39
_diffrn_standards_decay_% 2.4
_diffrn_standards_interval_time 367
_diffrn_standards_number 213
_exptl_absorpt_coefficient_mu 1.133
_exptl_absorpt_correction_T_max 0.8809
_exptl_absorpt_correction_T_min 0.8022
_exptl_absorpt_correction_type integration
_exptl_absorpt_process_details '(Bruker, 1998)'
_exptl_crystal_colour orange
_exptl_crystal_density_diffrn 1.585
_exptl_crystal_description prism_cut
_exptl_crystal_F_000 1776
_exptl_crystal_size_max 0.16
_exptl_crystal_size_mid 0.16
_exptl_crystal_size_min 0.15
_refine_diff_density_max 0.906
_refine_diff_density_min -0.444
_refine_diff_density_rms 0.078
_refine_ls_extinction_method none
_refine_ls_goodness_of_fit_ref 0.980
_refine_ls_hydrogen_treatment noref
_refine_ls_matrix_type full
_refine_ls_number_parameters 957
_refine_ls_number_reflns 12616
_refine_ls_number_restraints 462
_refine_ls_restrained_S_all 0.981
_refine_ls_R_factor_all 0.1188
_refine_ls_R_factor_gt 0.0468
_refine_ls_shift/su_max 0.007
_refine_ls_shift/su_mean 0.000
_refine_ls_structure_factor_coef Fsqd
_refine_ls_weighting_details 'calc w=1/[\s^2^(Fo^2^)+(0.0340P)^2^+0.0000P] where P=(Fo^2^+2Fc^2^)/3'
_refine_ls_weighting_scheme calc
_refine_ls_wR_factor_gt 0.0939
_refine_ls_wR_factor_ref 0.1133
_reflns_number_gt 6386
_reflns_number_total 12616
_reflns_threshold_expression >2sigma(I)
_cod_data_source_file ic011023x_2.cif
_cod_data_source_block p34ma
_cod_depositor_comments
;
The following automatic conversions were performed:

'_symmetry_cell_setting' value 'Triclinic' changed to 'triclinic'
according to the built-in table from CIF Core dictionary named
'cif_core.dic' version 2.4.1 from 2010-06-29.

Automatic conversion script
Id: cif_fix_values 1646 2011-03-28 12:23:43Z adriana 
;
_cod_original_cell_volume 3602.2(9)
_cod_original_sg_symbol_H-M 'P -1 '
_cod_database_code 4317466

loop_
_symmetry_equiv_pos_as_xyz
'x, y, z'
'-x, -y, -z'

loop_
_atom_site_label
_atom_site_type_symbol
_atom_site_fract_x
_atom_site_fract_y
_atom_site_fract_z
_atom_site_U_iso_or_equiv
_atom_site_adp_type
_atom_site_occupancy
_atom_site_symmetry_multiplicity
_atom_site_calc_flag
_atom_site_refinement_flags
_atom_site_disorder_assembly
_atom_site_disorder_group
Co1_1 Co 0.20745(4) 0.28924(4) 0.72136(4) 0.01836(16) Uani 1 1 d D . .
Cl1_1 Cl 0.10549(9) 0.25460(10) 0.93726(8) 0.0434(4) Uani 1 1 d D . .
O1_1 O 0.35246(18) 0.1709(2) 0.88292(17) 0.0287(8) Uani 1 1 d D . .
H1_1 H 0.3642 0.1321 0.8632 0.034 Uiso 0.57(5) 1 calc PR A 1
O2_1 O 0.05456(18) 0.49114(19) 0.64426(18) 0.0297(8) Uani 1 1 d D . .
H2_1 H 0.0453 0.4716 0.6110 0.036 Uiso 0.43(5) 1 calc PR A 2
O3_1 O 0.06005(17) 0.40497(19) 0.56095(17) 0.0295(8) Uani 1 1 d D . .
H3_1 H 0.0472 0.4444 0.5801 0.035 Uiso 0.57(5) 1 calc PR A 1
O4_1 O 0.35939(18) 0.08553(19) 0.79965(18) 0.0286(8) Uani 1 1 d D . .
H4_1 H 0.3667 0.1033 0.8351 0.034 Uiso 0.43(5) 1 calc PR A 2
N1_1 N 0.27523(19) 0.2624(2) 0.82545(17) 0.0225(9) Uani 1 1 d D . .
N2_1 N 0.13127(19) 0.41481(19) 0.71263(19) 0.0220(9) Uani 1 1 d D . .
N3_1 N 0.13990(19) 0.3167(2) 0.61619(17) 0.0212(9) Uani 1 1 d D . .
N4_1 N 0.28374(19) 0.16336(18) 0.73009(19) 0.0214(9) Uani 1 1 d D . .
N5_1 N 0.28949(18) 0.3488(2) 0.64388(17) 0.0178(8) Uani 1 1 d D . .
C1_1 C 0.2455(2) 0.3351(3) 0.8416(2) 0.0244(11) Uani 1 1 d D . .
C2_1 C 0.1601(2) 0.4262(2) 0.7737(2) 0.0251(11) Uani 1 1 d D . .
C3_1 C 0.1743(2) 0.2458(3) 0.5974(2) 0.0238(11) Uani 1 1 d D . .
C4_1 C 0.2592(2) 0.1540(2) 0.6655(2) 0.0228(11) Uani 1 1 d D . .
C5_1 C 0.2901(3) 0.3250(3) 0.9223(3) 0.0365(13) Uani 1 1 d D . .
H5A_1 H 0.3492 0.2599 0.9549 0.044 Uiso 1 1 calc R . .
H5B_1 H 0.2454 0.3273 0.9629 0.044 Uiso 1 1 calc R . .
H5C_1 H 0.3049 0.3811 0.9022 0.044 Uiso 1 1 calc R . .
C6_1 C 0.1100(3) 0.5218(3) 0.7752(3) 0.0386(13) Uani 1 1 d D . .
H6A_1 H 0.0696 0.5785 0.7149 0.046 Uiso 1 1 calc R . .
H6B_1 H 0.1576 0.5364 0.7914 0.046 Uiso 1 1 calc R . .
H6C_1 H 0.0701 0.5132 0.8204 0.046 Uiso 1 1 calc R . .
C7_1 C 0.1318(3) 0.2566(3) 0.5147(2) 0.0316(12) Uani 1 1 d D . .
H7A_1 H 0.0845 0.3280 0.4727 0.038 Uiso 1 1 calc R . .
H7B_1 H 0.1004 0.2138 0.5330 0.038 Uiso 1 1 calc R . .
H7C_1 H 0.1826 0.2351 0.4844 0.038 Uiso 1 1 calc R . .
C8_1 C 0.3097(3) 0.0607(3) 0.6602(3) 0.0350(13) Uani 1 1 d D . .
H8A_1 H 0.3566 0.0045 0.7174 0.042 Uiso 1 1 calc R . .
H8B_1 H 0.3427 0.0745 0.6097 0.042 Uiso 1 1 calc R . .
H8C_1 H 0.2629 0.0418 0.6501 0.042 Uiso 1 1 calc R . .
C9_1 C 0.3857(2) 0.2940(3) 0.6644(2) 0.0218(11) Uani 1 1 d D . .
H9_1 H 0.4154 0.2272 0.7171 0.026 Uiso 1 1 calc R . .
C10_1 C 0.4433(2) 0.3305(3) 0.6124(3) 0.0266(11) Uani 1 1 d D . .
H10_1 H 0.5109 0.2894 0.6288 0.032 Uiso 1 1 calc R . .
C11_1 C 0.4012(3) 0.4273(3) 0.5364(3) 0.0298(12) Uani 1 1 d D . .
H11_1 H 0.4394 0.4541 0.4996 0.036 Uiso 1 1 calc R . .
C12_1 C 0.3027(3) 0.4851(3) 0.5142(2) 0.0282(11) Uani 1 1 d D . .
H12_1 H 0.2719 0.5524 0.4622 0.034 Uiso 1 1 calc R . .
C13_1 C 0.2498(2) 0.4430(2) 0.5695(2) 0.0248(11) Uani 1 1 d D . .
H13_1 H 0.1820 0.4829 0.5539 0.030 Uiso 1 1 calc R . .
C14_1 C 0.1269(2) 0.2324(2) 0.7892(2) 0.0220(10) Uani 1 1 d D . .
H14_1 H 0.1094 0.2033 0.7623 0.026 Uiso 1 1 calc R . .
C15_1 C 0.0888(3) 0.2215(3) 0.8604(2) 0.0278(11) Uani 1 1 d D . .
H15_1 H 0.0474 0.1921 0.8715 0.033 Uiso 1 1 calc R . .
Co1_2 Co 0.29758(4) 0.71055(4) 0.78073(4) 0.01879(15) Uani 1 1 d D . .
Cl1_2 Cl 0.45951(9) 0.67573(10) 0.61518(9) 0.0476(4) Uani 1 1 d D . .
O1_2 O 0.45238(17) 0.5081(2) 0.86318(18) 0.0300(8) Uani 1 1 d D . .
H1_2 H 0.4592 0.5283 0.8968 0.036 Uiso 0.52(5) 1 calc PR B 1
O2_2 O 0.15517(17) 0.82320(19) 0.61840(17) 0.0257(8) Uani 1 1 d D . .
H2_2 H 0.1418 0.8635 0.6367 0.031 Uiso 0.48(5) 1 calc PR B 2
O3_2 O 0.14281(18) 0.91399(19) 0.69792(18) 0.0270(8) Uani 1 1 d D . .
H3_2 H 0.1370 0.8945 0.6634 0.032 Uiso 0.52(5) 1 calc PR B 1
O4_2 O 0.44282(17) 0.60048(19) 0.94027(17) 0.0288(8) Uani 1 1 d D . .
H4_2 H 0.4558 0.5598 0.9225 0.035 Uiso 0.48(5) 1 calc PR B 2
N1_2 N 0.37469(19) 0.58352(19) 0.7937(2) 0.0242(9) Uani 1 1 d D . .
N2_2 N 0.23168(19) 0.7331(2) 0.67769(17) 0.0209(9) Uani 1 1 d D . .
N3_2 N 0.21911(19) 0.83842(18) 0.76783(19) 0.0217(9) Uani 1 1 d D . .
N4_2 N 0.36352(19) 0.6882(2) 0.88380(17) 0.0230(9) Uani 1 1 d D . .
N5_2 N 0.21365(18) 0.6542(2) 0.85798(18) 0.0188(8) Uani 1 1 d D . .
C1_2 C 0.3472(3) 0.5668(3) 0.7364(2) 0.0258(11) Uani 1 1 d D . .
C2_2 C 0.2629(2) 0.6568(3) 0.6663(2) 0.0231(11) Uani 1 1 d D . .
C3_2 C 0.2422(2) 0.8513(2) 0.8301(2) 0.0230(11) Uani 1 1 d D . .
C4_2 C 0.3278(2) 0.7617(3) 0.8996(2) 0.0228(11) Uani 1 1 d D . .
C5_2 C 0.4001(3) 0.4697(3) 0.7383(3) 0.0387(13) Uani 1 1 d D . .
H5A_2 H 0.4340 0.4134 0.8008 0.046 Uiso 1 1 calc R . .
H5B_2 H 0.4465 0.4748 0.6993 0.046 Uiso 1 1 calc R . .
H5C_2 H 0.3547 0.4569 0.7159 0.046 Uiso 1 1 calc R . .
C6_2 C 0.2193(3) 0.6602(3) 0.5893(3) 0.0375(13) Uani 1 1 d D . .
H6A_2 H 0.1625 0.7267 0.5520 0.045 Uiso 1 1 calc R . .
H6B_2 H 0.2008 0.6062 0.6134 0.045 Uiso 1 1 calc R . .
H6C_2 H 0.2660 0.6499 0.5519 0.045 Uiso 1 1 calc R . .
C7_2 C 0.1884(3) 0.9466(3) 0.8320(3) 0.0353(13) Uani 1 1 d D . .
H7A_2 H 0.1384 0.9990 0.7762 0.042 Uiso 1 1 calc R . .
H7B_2 H 0.2326 0.9711 0.8361 0.042 Uiso 1 1 calc R . .
H7C_2 H 0.1589 0.9322 0.8849 0.042 Uiso 1 1 calc R . .
C8_2 C 0.3693(3) 0.7551(3) 0.9799(2) 0.0297(12) Uani 1 1 d D . .
H8A_2 H 0.4203 0.6854 1.0211 0.036 Uiso 1 1 calc R . .
H8B_2 H 0.3190 0.7729 1.0120 0.036 Uiso 1 1 calc R . .
H8C_2 H 0.3957 0.8025 0.9591 0.036 Uiso 1 1 calc R . .
C9_2 C 0.2518(2) 0.5615(2) 0.9350(2) 0.0242(11) Uani 1 1 d D . .
H9_2 H 0.3195 0.5216 0.9535 0.029 Uiso 1 1 calc R . .
C10_2 C 0.1968(2) 0.5217(3) 0.9885(2) 0.0260(11) Uani 1 1 d D . .
H10_2 H 0.2264 0.4556 1.0420 0.031 Uiso 1 1 calc R . .
C11_2 C 0.0987(2) 0.5789(3) 0.9633(2) 0.0271(11) Uani 1 1 d D . .
H11_2 H 0.0594 0.5534 0.9993 0.032 Uiso 1 1 calc R . .
C12_2 C 0.0585(2) 0.6743(3) 0.8846(2) 0.0254(11) Uani 1 1 d D . .
H12_2 H -0.0091 0.7156 0.8655 0.030 Uiso 1 1 calc R . .
C13_2 C 0.1180(2) 0.7089(3) 0.8340(2) 0.0207(10) Uani 1 1 d D . .
H13_2 H 0.0897 0.7744 0.7797 0.025 Uiso 1 1 calc R . .
C14_2 C 0.3768(2) 0.7682(3) 0.7108(2) 0.0250(11) Uani 1 1 d D . .
H14_2 H 0.3746 0.8188 0.7207 0.030 Uiso 1 1 calc R . .
C15_2 C 0.4322(3) 0.7587(3) 0.6543(2) 0.0304(12) Uani 1 1 d D . .
H15_2 H 0.4610 0.8020 0.6319 0.036 Uiso 1 1 calc R . .
Co1_3 Co 0.20175(4) 0.79279(4) 0.22054(4) 0.01828(15) Uani 1 1 d D . .
Cl1_3 Cl 0.03175(9) 0.83615(10) 0.37587(9) 0.0452(4) Uani 1 1 d D . .
O1_3 O 0.34072(18) 0.6894(2) 0.38350(17) 0.0307(8) Uani 1 1 d D . .
H1_3 H 0.3570 0.6471 0.3671 0.037 Uiso 0.41(5) 1 calc PR C 2
O2_3 O 0.04216(18) 0.9937(2) 0.13380(18) 0.0323(8) Uani 1 1 d D . .
H2_3 H 0.0368 0.9715 0.1016 0.039 Uiso 0.59(5) 1 calc PR C 1
O3_3 O 0.05875(17) 0.8940(2) 0.06244(17) 0.0295(8) Uani 1 1 d D . .
H3_3 H 0.0418 0.9348 0.0806 0.035 Uiso 0.41(5) 1 calc PR C 2
O4_3 O 0.36096(18) 0.59270(19) 0.30799(18) 0.0296(8) Uani 1 1 d D . .
H4_3 H 0.3638 0.6150 0.3409 0.036 Uiso 0.59(5) 1 calc PR C 1
N1_3 N 0.26331(19) 0.7778(2) 0.32143(18) 0.0232(9) Uani 1 1 d D . .
N2_3 N 0.11994(18) 0.92187(19) 0.2027(2) 0.0237(9) Uani 1 1 d D . .
N3_3 N 0.13874(19) 0.8087(2) 0.11984(17) 0.0220(9) Uani 1 1 d D . .
N4_3 N 0.28482(18) 0.66404(18) 0.23740(19) 0.0223(9) Uani 1 1 d D . .
N5_3 N 0.28418(18) 0.8505(2) 0.14186(18) 0.0181(8) Uani 1 1 d D . .
C1_3 C 0.2290(3) 0.8561(3) 0.3299(2) 0.0259(11) Uani 1 1 d D . .
C2_3 C 0.1445(2) 0.9428(2) 0.2578(2) 0.0268(12) Uani 1 1 d D . .
C3_3 C 0.1784(2) 0.7334(3) 0.1067(2) 0.0210(11) Uani 1 1 d D . .
C4_3 C 0.2648(2) 0.6473(2) 0.1767(2) 0.0234(11) Uani 1 1 d D . .
C5_3 C 0.2672(3) 0.8588(3) 0.4053(3) 0.0396(13) Uani 1 1 d D . .
H5A_3 H 0.3289 0.7975 0.4403 0.047 Uiso 1 1 calc R . .
H5B_3 H 0.2218 0.8611 0.4453 0.047 Uiso 1 1 calc R . .
H5C_3 H 0.2759 0.9194 0.3799 0.047 Uiso 1 1 calc R . .
C6_3 C 0.0889(3) 1.0429(3) 0.2505(3) 0.0443(14) Uani 1 1 d D . .
H6A_3 H 0.0603 1.0971 0.1864 0.053 Uiso 1 1 calc R . .
H6B_3 H 0.1318 1.0560 0.2759 0.053 Uiso 1 1 calc R . .
H6C_3 H 0.0381 1.0414 0.2845 0.053 Uiso 1 1 calc R . .
C7_3 C 0.1384(3) 0.7354(3) 0.0285(3) 0.0316(12) Uani 1 1 d D . .
H7A_3 H 0.0936 0.8059 -0.0184 0.038 Uiso 1 1 calc R . .
H7B_3 H 0.1048 0.6946 0.0499 0.038 Uiso 1 1 calc R . .
H7C_3 H 0.1908 0.7069 0.0027 0.038 Uiso 1 1 calc R . .
C8_3 C 0.3245(3) 0.5513(3) 0.1772(3) 0.0344(13) Uani 1 1 d D . .
H8A_3 H 0.3646 0.4970 0.2383 0.041 Uiso 1 1 calc R . .
H8B_3 H 0.3655 0.5629 0.1334 0.041 Uiso 1 1 calc R . .
H8C_3 H 0.2827 0.5312 0.1604 0.041 Uiso 1 1 calc R . .
C9_3 C 0.3802(2) 0.7984(3) 0.1679(2) 0.0234(11) Uani 1 1 d D . .
H9_3 H 0.4088 0.7347 0.2241 0.028 Uiso 1 1 calc R . .
C10_3 C 0.4394(2) 0.8330(3) 0.1169(2) 0.0264(11) Uani 1 1 d D . .
H10_3 H 0.5071 0.7939 0.1376 0.032 Uiso 1 1 calc R . .
C11_3 C 0.3986(3) 0.9251(3) 0.0356(3) 0.0305(12) Uani 1 1 d D . .
H11_3 H 0.4375 0.9510 -0.0006 0.037 Uiso 1 1 calc R . .
C12_3 C 0.3001(3) 0.9794(3) 0.0076(2) 0.0292(12) Uani 1 1 d D . .
H12_3 H 0.2702 1.0429 -0.0486 0.035 Uiso 1 1 calc R . .
C13_3 C 0.2454(2) 0.9400(2) 0.0624(2) 0.0213(10) Uani 1 1 d D . .
H13_3 H 0.1776 0.9780 0.0429 0.026 Uiso 1 1 calc R . .
C14_3 C 0.1262(2) 0.7314(2) 0.2931(2) 0.0227(11) Uani 1 1 d D . .
H14_3 H 0.1324 0.6772 0.2869 0.027 Uiso 1 1 calc R . .
C15_3 C 0.0692(3) 0.7429(3) 0.3480(3) 0.0290(12) Uani 1 1 d D . .
H15_3 H 0.0456 0.6951 0.3758 0.035 Uiso 1 1 calc R . .
Co1_4 Co 0.28880(4) 0.21760(4) 0.28352(4) 0.01831(15) Uani 1 1 d D . .
Cl1_4 Cl 0.46926(8) 0.16108(9) 0.13930(8) 0.0423(3) Uani 1 1 d D . .
O1_4 O 0.46011(18) 0.0417(2) 0.40838(18) 0.0361(9) Uani 1 1 d D . .
H1_4 H 0.4462 0.0809 0.4280 0.043 Uiso 0.36(4) 1 calc PR D 2
O2_4 O 0.18378(19) 0.2542(2) 0.12869(17) 0.0336(8) Uani 1 1 d D . .
H2_4 H 0.1536 0.3087 0.1282 0.040 Uiso 0.64(4) 1 calc PR D 1
O3_4 O 0.11980(17) 0.3960(2) 0.15647(17) 0.0307(8) Uani 1 1 d D . .
H3_4 H 0.1322 0.3555 0.1386 0.037 Uiso 0.36(4) 1 calc PR D 2
O4_4 O 0.3907(2) 0.1807(2) 0.44013(17) 0.0367(8) Uani 1 1 d D . .
H4_4 H 0.4202 0.1257 0.4415 0.044 Uiso 0.64(4) 1 calc PR D 1
N1_4 N 0.39164(18) 0.08547(19) 0.33448(19) 0.0268(9) Uani 1 1 d D . .
N2_4 N 0.2588(2) 0.1870(2) 0.20117(18) 0.0241(9) Uani 1 1 d D . .
N3_4 N 0.18660(18) 0.35170(18) 0.23109(19) 0.0232(9) Uani 1 1 d D . .
N4_4 N 0.3182(2) 0.2483(2) 0.36653(18) 0.0269(9) Uani 1 1 d D . .
N5_4 N 0.20760(18) 0.1594(2) 0.36389(17) 0.0183(8) Uani 1 1 d D . .
C1_4 C 0.3920(3) 0.0346(3) 0.2987(2) 0.0297(12) Uani 1 1 d D . .
C2_4 C 0.3146(3) 0.0958(3) 0.2180(2) 0.0297(12) Uani 1 1 d D . .
C3_4 C 0.1846(2) 0.4013(2) 0.2689(2) 0.0273(11) Uani 1 1 d D . .
C4_4 C 0.2615(3) 0.3395(3) 0.3502(2) 0.0274(12) Uani 1 1 d D . .
C5_4 C 0.4664(3) -0.0724(3) 0.3331(3) 0.0441(14) Uani 1 1 d D . .
H5A_4 H 0.4948 -0.1060 0.3975 0.053 Uiso 1 1 calc R . .
H5B_4 H 0.5165 -0.0724 0.2980 0.053 Uiso 1 1 calc R . .
H5C_4 H 0.4371 -0.1093 0.3265 0.053 Uiso 1 1 calc R . .
C6_4 C 0.3035(3) 0.0586(3) 0.1593(3) 0.0462(14) Uani 1 1 d D . .
H6A_4 H 0.2403 0.1052 0.1178 0.055 Uiso 1 1 calc R . .
H6B_4 H 0.3096 -0.0097 0.1976 0.055 Uiso 1 1 calc R . .
H6C_4 H 0.3534 0.0558 0.1239 0.055 Uiso 1 1 calc R . .
C7_4 C 0.1110(3) 0.5094(2) 0.2346(3) 0.0401(13) Uani 1 1 d D . .
H7A_4 H 0.0753 0.5401 0.1735 0.048 Uiso 1 1 calc R . .
H7B_4 H 0.1429 0.5481 0.2323 0.048 Uiso 1 1 calc R . .
H7C_4 H 0.0667 0.5105 0.2757 0.048 Uiso 1 1 calc R . .
C8_4 C 0.2752(3) 0.3759(3) 0.4089(3) 0.0446(14) Uani 1 1 d D . .
H8A_4 H 0.3190 0.3174 0.4671 0.054 Uiso 1 1 calc R . .
H8B_4 H 0.2133 0.4119 0.4200 0.054 Uiso 1 1 calc R . .
H8C_4 H 0.3024 0.4223 0.3782 0.054 Uiso 1 1 calc R . .
C9_4 C 0.2479(2) 0.0696(3) 0.4437(2) 0.0240(11) Uani 1 1 d D . .
H9_4 H 0.3156 0.0346 0.4640 0.029 Uiso 1 1 calc R . .
C10_4 C 0.1955(3) 0.0256(3) 0.4977(2) 0.0309(12) Uani 1 1 d D . .
H10_4 H 0.2267 -0.0380 0.5537 0.037 Uiso 1 1 calc R . .
C11_4 C 0.0975(3) 0.0756(3) 0.4691(3) 0.0319(12) Uani 1 1 d D . .
H11_4 H 0.0600 0.0466 0.5045 0.038 Uiso 1 1 calc R . .
C12_4 C 0.0548(2) 0.1685(3) 0.3882(3) 0.0287(12) Uani 1 1 d D . .
H12_4 H -0.0129 0.2056 0.3677 0.034 Uiso 1 1 calc R . .
C13_4 C 0.1121(2) 0.2068(3) 0.3372(2) 0.0238(11) Uani 1 1 d D . .
H13_4 H 0.0822 0.2699 0.2806 0.029 Uiso 1 1 calc R . .
C14_4 C 0.3637(2) 0.2784(2) 0.2082(2) 0.0233(11) Uani 1 1 d D . .
H514_4 H 0.3523 0.3377 0.2079 0.028 Uiso 1 1 calc R . .
C15_4 C 0.4250(3) 0.2620(3) 0.1579(3) 0.0289(12) Uani 1 1 d D . .
H15_4 H 0.4480 0.3102 0.1284 0.035 Uiso 1 1 calc R . .

loop_
_atom_site_aniso_label
_atom_site_aniso_U_11
_atom_site_aniso_U_22
_atom_site_aniso_U_33
_atom_site_aniso_U_23
_atom_site_aniso_U_13
_atom_site_aniso_U_12
Co1_1 0.0179(3) 0.0180(4) 0.0183(3) -0.0092(3) 0.0040(3) -0.0082(3)
Cl1_1 0.0488(8) 0.0595(9) 0.0401(8) -0.0317(7) 0.0231(7) -0.0346(8)
O1_1 0.0284(18) 0.0246(19) 0.0253(18) -0.0093(16) 0.0002(15) -0.0107(16)
O2_1 0.0251(18) 0.0260(19) 0.0283(19) -0.0135(16) 0.0014(15) -0.0052(16)
O3_1 0.0270(18) 0.0214(19) 0.0284(19) -0.0099(16) -0.0052(15) -0.0052(16)
O4_1 0.0242(17) 0.0261(19) 0.0266(18) -0.0104(16) 0.0021(15) -0.0088(16)
N1_1 0.024(2) 0.023(2) 0.019(2) -0.0078(19) 0.0063(18) -0.0139(19)
N2_1 0.022(2) 0.021(2) 0.021(2) -0.0100(19) 0.0070(18) -0.0098(19)
N3_1 0.019(2) 0.019(2) 0.019(2) -0.0073(19) 0.0003(17) -0.0059(18)
N4_1 0.019(2) 0.021(2) 0.019(2) -0.0073(19) 0.0031(18) -0.0097(18)
N5_1 0.021(2) 0.017(2) 0.015(2) -0.0093(18) 0.0027(17) -0.0076(17)
C1_1 0.031(3) 0.029(3) 0.028(3) -0.019(3) 0.015(2) -0.021(2)
C2_1 0.027(3) 0.027(3) 0.027(3) -0.016(2) 0.013(2) -0.016(2)
C3_1 0.024(3) 0.025(3) 0.025(3) -0.012(2) 0.010(2) -0.015(2)
C4_1 0.023(3) 0.024(3) 0.029(3) -0.016(2) 0.014(2) -0.015(2)
C5_1 0.042(3) 0.045(3) 0.033(3) -0.024(3) 0.008(3) -0.024(3)
C6_1 0.046(3) 0.038(3) 0.047(3) -0.032(3) 0.017(3) -0.021(3)
C7_1 0.035(3) 0.036(3) 0.033(3) -0.021(3) 0.010(2) -0.020(3)
C8_1 0.033(3) 0.029(3) 0.043(3) -0.022(3) 0.010(2) -0.013(3)
C9_1 0.019(2) 0.021(3) 0.023(3) -0.011(2) 0.004(2) -0.009(2)
C10_1 0.024(3) 0.030(3) 0.032(3) -0.020(3) 0.010(2) -0.013(2)
C11_1 0.039(3) 0.035(3) 0.032(3) -0.020(3) 0.018(2) -0.028(3)
C12_1 0.041(3) 0.023(3) 0.023(3) -0.011(2) 0.010(2) -0.019(3)
C13_1 0.028(3) 0.022(3) 0.025(3) -0.014(2) 0.008(2) -0.011(2)
C14_1 0.019(2) 0.023(3) 0.024(3) -0.013(2) 0.002(2) -0.009(2)
C15_1 0.027(3) 0.034(3) 0.025(3) -0.014(2) 0.004(2) -0.018(2)
Co1_2 0.0170(3) 0.0175(4) 0.0204(3) -0.0096(3) 0.0044(3) -0.0076(3)
Cl1_2 0.0502(8) 0.0625(10) 0.0493(9) -0.0380(8) 0.0285(7) -0.0332(8)
O1_2 0.0236(18) 0.028(2) 0.0299(19) -0.0170(17) 0.0006(15) -0.0035(16)
O2_2 0.0233(17) 0.0223(18) 0.0208(18) -0.0059(16) -0.0031(15) -0.0083(15)
O3_2 0.0246(17) 0.0201(18) 0.0211(17) -0.0052(15) -0.0032(15) -0.0046(15)
O4_2 0.0235(18) 0.0232(19) 0.0301(19) -0.0114(16) -0.0042(15) -0.0058(16)
N1_2 0.019(2) 0.019(2) 0.029(2) -0.011(2) 0.0080(19) -0.0072(19)
N2_2 0.017(2) 0.022(2) 0.020(2) -0.0090(19) 0.0013(18) -0.0094(19)
N3_2 0.021(2) 0.017(2) 0.023(2) -0.0086(19) 0.0073(18) -0.0089(19)
N4_2 0.017(2) 0.023(2) 0.025(2) -0.011(2) 0.0043(18) -0.0095(19)
N5_2 0.023(2) 0.015(2) 0.020(2) -0.0102(18) 0.0053(17) -0.0096(18)
C1_2 0.032(3) 0.027(3) 0.032(3) -0.019(3) 0.014(2) -0.020(3)
C2_2 0.026(3) 0.029(3) 0.021(3) -0.015(2) 0.010(2) -0.017(2)
C3_2 0.025(3) 0.023(3) 0.028(3) -0.014(2) 0.014(2) -0.017(2)
C4_2 0.026(3) 0.022(3) 0.021(3) -0.010(2) 0.009(2) -0.015(2)
C5_2 0.043(3) 0.029(3) 0.050(3) -0.027(3) 0.018(3) -0.015(3)
C6_2 0.044(3) 0.038(3) 0.042(3) -0.024(3) 0.009(3) -0.024(3)
C7_2 0.039(3) 0.033(3) 0.047(3) -0.028(3) 0.016(3) -0.019(3)
C8_2 0.028(3) 0.033(3) 0.028(3) -0.016(2) 0.006(2) -0.013(2)
C9_2 0.023(3) 0.022(3) 0.025(3) -0.012(2) 0.004(2) -0.008(2)
C10_2 0.034(3) 0.018(3) 0.017(3) -0.004(2) 0.003(2) -0.011(2)
C11_2 0.034(3) 0.031(3) 0.029(3) -0.019(3) 0.015(2) -0.022(3)
C12_2 0.022(3) 0.029(3) 0.033(3) -0.020(3) 0.010(2) -0.014(2)
C13_2 0.019(2) 0.020(3) 0.020(3) -0.009(2) 0.002(2) -0.010(2)
C14_2 0.020(2) 0.027(3) 0.029(3) -0.015(2) 0.006(2) -0.012(2)
C15_2 0.030(3) 0.030(3) 0.027(3) -0.011(2) 0.004(2) -0.016(2)
Co1_3 0.0167(3) 0.0168(3) 0.0205(3) -0.0095(3) 0.0043(3) -0.0078(3)
Cl1_3 0.0523(8) 0.0528(9) 0.0519(9) -0.0362(8) 0.0334(7) -0.0333(8)
O1_3 0.0250(18) 0.032(2) 0.0259(19) -0.0091(17) 0.0006(16) -0.0134(17)
O2_3 0.0264(18) 0.0245(19) 0.033(2) -0.0119(17) -0.0003(16) -0.0048(16)
O3_3 0.0229(18) 0.0245(19) 0.0277(19) -0.0109(16) -0.0063(15) -0.0031(15)
O4_3 0.0273(18) 0.0207(19) 0.0259(18) -0.0072(16) 0.0030(15) -0.0055(16)
N1_3 0.019(2) 0.027(2) 0.026(2) -0.014(2) 0.0085(19) -0.0120(19)
N2_3 0.016(2) 0.022(2) 0.028(2) -0.012(2) 0.0069(18) -0.0082(19)
N3_3 0.021(2) 0.022(2) 0.022(2) -0.010(2) 0.0032(18) -0.0108(19)
N4_3 0.017(2) 0.017(2) 0.022(2) -0.0042(19) 0.0031(18) -0.0076(18)
N5_3 0.020(2) 0.018(2) 0.018(2) -0.0109(18) 0.0048(17) -0.0083(18)
C1_3 0.029(3) 0.033(3) 0.030(3) -0.021(3) 0.014(2) -0.021(3)
C2_3 0.025(3) 0.026(3) 0.041(3) -0.024(3) 0.016(2) -0.015(2)
C3_3 0.026(3) 0.026(3) 0.023(3) -0.017(2) 0.010(2) -0.018(2)
C4_3 0.027(3) 0.022(3) 0.028(3) -0.016(2) 0.015(2) -0.016(2)
C5_3 0.051(3) 0.045(3) 0.039(3) -0.027(3) 0.013(3) -0.031(3)
C6_3 0.047(3) 0.040(3) 0.062(4) -0.037(3) 0.021(3) -0.021(3)
C7_3 0.031(3) 0.038(3) 0.039(3) -0.026(3) 0.012(2) -0.020(3)
C8_3 0.035(3) 0.024(3) 0.044(3) -0.021(3) 0.014(3) -0.011(2)
C9_3 0.024(3) 0.021(3) 0.022(3) -0.008(2) 0.004(2) -0.011(2)
C10_3 0.021(3) 0.033(3) 0.026(3) -0.015(3) 0.005(2) -0.014(2)
C11_3 0.038(3) 0.036(3) 0.033(3) -0.022(3) 0.017(3) -0.026(3)
C12_3 0.040(3) 0.023(3) 0.025(3) -0.009(2) 0.009(2) -0.018(3)
C13_3 0.022(2) 0.019(3) 0.022(3) -0.011(2) 0.004(2) -0.009(2)
C14_3 0.020(2) 0.021(3) 0.031(3) -0.013(2) 0.005(2) -0.014(2)
C15_3 0.026(3) 0.035(3) 0.028(3) -0.013(2) 0.008(2) -0.020(2)
Co1_4 0.0183(3) 0.0178(4) 0.0184(3) -0.0090(3) 0.0047(3) -0.0090(3)
Cl1_4 0.0439(8) 0.0434(8) 0.0491(8) -0.0283(7) 0.0273(7) -0.0251(7)
O1_4 0.0253(18) 0.033(2) 0.0270(19) -0.0063(17) -0.0030(15) -0.0061(16)
O2_4 0.0296(18) 0.038(2) 0.0263(19) -0.0153(17) 0.0012(16) -0.0124(17)
O3_4 0.0239(17) 0.0276(19) 0.0281(19) -0.0094(16) 0.0035(15) -0.0086(16)
O4_4 0.041(2) 0.035(2) 0.0255(19) -0.0112(17) -0.0022(17) -0.0165(18)
N1_4 0.021(2) 0.027(2) 0.024(2) -0.008(2) 0.0087(19) -0.0119(19)
N2_4 0.024(2) 0.028(2) 0.026(2) -0.015(2) 0.0092(19) -0.016(2)
N3_4 0.022(2) 0.022(2) 0.023(2) -0.010(2) 0.0062(19) -0.0105(19)
N4_4 0.029(2) 0.033(3) 0.022(2) -0.014(2) 0.0048(19) -0.018(2)
N5_4 0.020(2) 0.019(2) 0.017(2) -0.0095(18) 0.0031(17) -0.0092(18)
C1_4 0.029(3) 0.028(3) 0.035(3) -0.019(3) 0.016(2) -0.015(2)
C2_4 0.040(3) 0.037(3) 0.035(3) -0.028(3) 0.022(3) -0.028(3)
C3_4 0.029(3) 0.025(3) 0.030(3) -0.013(3) 0.014(2) -0.017(2)
C4_4 0.039(3) 0.029(3) 0.030(3) -0.023(3) 0.021(2) -0.022(3)
C5_4 0.037(3) 0.033(3) 0.065(4) -0.029(3) 0.018(3) -0.016(3)
C6_4 0.061(4) 0.056(4) 0.053(4) -0.044(3) 0.022(3) -0.036(3)
C7_4 0.038(3) 0.028(3) 0.054(4) -0.022(3) 0.012(3) -0.015(3)
C8_4 0.062(4) 0.054(4) 0.047(3) -0.038(3) 0.024(3) -0.037(3)
C9_4 0.023(3) 0.022(3) 0.026(3) -0.012(2) 0.007(2) -0.010(2)
C10_4 0.040(3) 0.031(3) 0.024(3) -0.013(2) 0.010(2) -0.022(3)
C11_4 0.040(3) 0.046(3) 0.035(3) -0.029(3) 0.023(3) -0.033(3)
C12_4 0.029(3) 0.036(3) 0.031(3) -0.020(3) 0.011(2) -0.021(3)
C13_4 0.029(3) 0.024(3) 0.023(3) -0.014(2) 0.005(2) -0.013(2)
C14_4 0.024(2) 0.020(3) 0.023(3) -0.008(2) 0.003(2) -0.011(2)
C15_4 0.026(3) 0.027(3) 0.030(3) -0.012(2) 0.009(2) -0.014(2)

loop_
_atom_type_symbol
_atom_type_description
_atom_type_scat_dispersion_real
_atom_type_scat_dispersion_imag
_atom_type_scat_source
C C 0.0033 0.0016 'International Tables Vol C Tables 4.2.6.8 and 6.1.1.4'
H H 0.0000 0.0000 'International Tables Vol C Tables 4.2.6.8 and 6.1.1.4'
N N 0.0061 0.0033 'International Tables Vol C Tables 4.2.6.8 and 6.1.1.4'
O O 0.0106 0.0060 'International Tables Vol C Tables 4.2.6.8 and 6.1.1.4'
Cl Cl 0.1484 0.1585 'International Tables Vol C Tables 4.2.6.8 and 6.1.1.4'
Co Co 0.3494 0.9721 'International Tables Vol C Tables 4.2.6.8 and 6.1.1.4'

loop_
_exptl_crystal_face_index_h
_exptl_crystal_face_index_k
_exptl_crystal_face_index_l
_exptl_crystal_face_perp_dist
0.00 0.00 -1.00 0.0800
-1.00 -1.00 1.00 0.0700
0.00 -1.00 -1.00 0.0800
-1.00 4.00 4.00 0.0800
1.00 1.00 1.00 0.0800
-1.00 -1.00 -1.00 0.0800

loop_
_geom_angle_atom_site_label_1
_geom_angle_atom_site_label_2
_geom_angle_atom_site_label_3
_geom_angle
_geom_angle_site_symmetry_1
_geom_angle_site_symmetry_3
_geom_angle_publ_flag
N1_1 Co1_1 N2_1 81.38(11) . . ?
N1_1 Co1_1 N3_1 179.53(14) . . ?
N2_1 Co1_1 N3_1 98.57(12) . . ?
N1_1 Co1_1 N4_1 98.64(12) . . ?
N2_1 Co1_1 N4_1 179.96(15) . . ?
N3_1 Co1_1 N4_1 81.40(11) . . ?
N1_1 Co1_1 C14_1 92.92(13) . . ?
N2_1 Co1_1 C14_1 92.14(13) . . ?
N3_1 Co1_1 C14_1 87.55(13) . . ?
N4_1 Co1_1 C14_1 87.83(13) . . ?
N1_1 Co1_1 N5_1 90.30(11) . . ?
N2_1 Co1_1 N5_1 89.11(11) . . ?
N3_1 Co1_1 N5_1 89.23(12) . . ?
N4_1 Co1_1 N5_1 90.91(11) . . ?
C14_1 Co1_1 N5_1 176.69(13) . . ?
N1_1 O1_1 H1_1 109.5 . . ?
N2_1 O2_1 H2_1 109.5 . . ?
N3_1 O3_1 H3_1 109.5 . . ?
N4_1 O4_1 H4_1 109.5 . . ?
C1_1 N1_1 O1_1 120.1(2) . . ?
C1_1 N1_1 Co1_1 117.4(2) . . ?
O1_1 N1_1 Co1_1 122.5(2) . . ?
C2_1 N2_1 O2_1 121.2(3) . . ?
C2_1 N2_1 Co1_1 116.2(2) . . ?
O2_1 N2_1 Co1_1 122.4(2) . . ?
C3_1 N3_1 O3_1 119.8(2) . . ?
C3_1 N3_1 Co1_1 116.7(2) . . ?
O3_1 N3_1 Co1_1 123.6(2) . . ?
C4_1 N4_1 O4_1 120.6(2) . . ?
C4_1 N4_1 Co1_1 116.7(2) . . ?
O4_1 N4_1 Co1_1 122.7(2) . . ?
C13_1 N5_1 C9_1 117.1(2) . . ?
C13_1 N5_1 Co1_1 121.5(2) . . ?
C9_1 N5_1 Co1_1 121.3(2) . . ?
N1_1 C1_1 C2_1 111.8(3) . . ?
N1_1 C1_1 C5_1 123.8(3) . . ?
C2_1 C1_1 C5_1 124.3(3) . . ?
N2_1 C2_1 C1_1 113.1(3) . . ?
N2_1 C2_1 C6_1 123.3(3) . . ?
C1_1 C2_1 C6_1 123.7(3) . . ?
N3_1 C3_1 C4_1 112.9(3) . . ?
N3_1 C3_1 C7_1 123.6(3) . . ?
C4_1 C3_1 C7_1 123.5(3) . . ?
N4_1 C4_1 C3_1 112.3(3) . . ?
N4_1 C4_1 C8_1 125.0(3) . . ?
C3_1 C4_1 C8_1 122.7(3) . . ?
C1_1 C5_1 H5A_1 109.5 . . ?
C1_1 C5_1 H5B_1 109.5 . . ?
H5A_1 C5_1 H5B_1 109.5 . . ?
C1_1 C5_1 H5C_1 109.5 . . ?
H5A_1 C5_1 H5C_1 109.5 . . ?
H5B_1 C5_1 H5C_1 109.5 . . ?
C2_1 C6_1 H6A_1 109.5 . . ?
C2_1 C6_1 H6B_1 109.5 . . ?
H6A_1 C6_1 H6B_1 109.5 . . ?
C2_1 C6_1 H6C_1 109.5 . . ?
H6A_1 C6_1 H6C_1 109.5 . . ?
H6B_1 C6_1 H6C_1 109.5 . . ?
C3_1 C7_1 H7A_1 109.5 . . ?
C3_1 C7_1 H7B_1 109.5 . . ?
H7A_1 C7_1 H7B_1 109.5 . . ?
C3_1 C7_1 H7C_1 109.5 . . ?
H7A_1 C7_1 H7C_1 109.5 . . ?
H7B_1 C7_1 H7C_1 109.5 . . ?
C4_1 C8_1 H8A_1 109.5 . . ?
C4_1 C8_1 H8B_1 109.5 . . ?
H8A_1 C8_1 H8B_1 109.5 . . ?
C4_1 C8_1 H8C_1 109.5 . . ?
H8A_1 C8_1 H8C_1 109.5 . . ?
H8B_1 C8_1 H8C_1 109.5 . . ?
N5_1 C9_1 C10_1 123.0(3) . . ?
N5_1 C9_1 H9_1 118.5 . . ?
C10_1 C9_1 H9_1 118.5 . . ?
C11_1 C10_1 C9_1 119.0(3) . . ?
C11_1 C10_1 H10_1 120.5 . . ?
C9_1 C10_1 H10_1 120.5 . . ?
C10_1 C11_1 C12_1 119.1(3) . . ?
C10_1 C11_1 H11_1 120.5 . . ?
C12_1 C11_1 H11_1 120.5 . . ?
C11_1 C12_1 C13_1 118.6(3) . . ?
C11_1 C12_1 H12_1 120.7 . . ?
C13_1 C12_1 H12_1 120.7 . . ?
N5_1 C13_1 C12_1 123.2(3) . . ?
N5_1 C13_1 H13_1 118.4 . . ?
C12_1 C13_1 H13_1 118.4 . . ?
C15_1 C14_1 Co1_1 140.2(3) . . ?
C15_1 C14_1 H14_1 109.9 . . ?
Co1_1 C14_1 H14_1 109.9 . . ?
C14_1 C15_1 Cl1_1 127.7(3) . . ?
C14_1 C15_1 H15_1 116.2 . . ?
Cl1_1 C15_1 H15_1 116.2 . . ?
N1_2 Co1_2 N2_2 81.42(12) . . ?
N1_2 Co1_2 N4_2 98.68(12) . . ?
N2_2 Co1_2 N4_2 179.88(11) . . ?
N1_2 Co1_2 N3_2 179.60(13) . . ?
N2_2 Co1_2 N3_2 98.42(12) . . ?
N4_2 Co1_2 N3_2 81.48(11) . . ?
N1_2 Co1_2 C14_2 92.89(13) . . ?
N2_2 Co1_2 C14_2 92.38(13) . . ?
N4_2 Co1_2 C14_2 87.55(13) . . ?
N3_2 Co1_2 C14_2 87.49(13) . . ?
N1_2 Co1_2 N5_2 89.59(12) . . ?
N2_2 Co1_2 N5_2 90.07(12) . . ?
N4_2 Co1_2 N5_2 90.00(12) . . ?
N3_2 Co1_2 N5_2 90.04(11) . . ?
C14_2 Co1_2 N5_2 176.75(13) . . ?
N1_2 O1_2 H1_2 109.5 . . ?
N2_2 O2_2 H2_2 109.5 . . ?
N3_2 O3_2 H3_2 109.5 . . ?
N4_2 O4_2 H4_2 109.5 . . ?
C1_2 N1_2 O1_2 120.0(3) . . ?
C1_2 N1_2 Co1_2 117.0(2) . . ?
O1_2 N1_2 Co1_2 122.8(2) . . ?
C2_2 N2_2 O2_2 120.8(2) . . ?
C2_2 N2_2 Co1_2 116.5(2) . . ?
O2_2 N2_2 Co1_2 122.7(2) . . ?
C3_2 N3_2 O3_2 120.5(3) . . ?
C3_2 N3_2 Co1_2 116.6(2) . . ?
O3_2 N3_2 Co1_2 123.0(2) . . ?
C4_2 N4_2 O4_2 120.5(2) . . ?
C4_2 N4_2 Co1_2 116.7(2) . . ?
O4_2 N4_2 Co1_2 122.7(2) . . ?
C13_2 N5_2 C9_2 117.2(2) . . ?
C13_2 N5_2 Co1_2 121.0(2) . . ?
C9_2 N5_2 Co1_2 121.8(2) . . ?
N1_2 C1_2 C2_2 112.1(3) . . ?
N1_2 C1_2 C5_2 123.4(3) . . ?
C2_2 C1_2 C5_2 124.3(3) . . ?
N2_2 C2_2 C1_2 112.7(3) . . ?
N2_2 C2_2 C6_2 124.0(3) . . ?
C1_2 C2_2 C6_2 123.3(3) . . ?
N3_2 C3_2 C4_2 112.7(3) . . ?
N3_2 C3_2 C7_2 124.3(3) . . ?
C4_2 C3_2 C7_2 123.0(3) . . ?
N4_2 C4_2 C3_2 112.5(3) . . ?
N4_2 C4_2 C8_2 123.5(3) . . ?
C3_2 C4_2 C8_2 124.0(3) . . ?
C1_2 C5_2 H5A_2 109.5 . . ?
C1_2 C5_2 H5B_2 109.5 . . ?
H5A_2 C5_2 H5B_2 109.5 . . ?
C1_2 C5_2 H5C_2 109.5 . . ?
H5A_2 C5_2 H5C_2 109.5 . . ?
H5B_2 C5_2 H5C_2 109.5 . . ?
C2_2 C6_2 H6A_2 109.5 . . ?
C2_2 C6_2 H6B_2 109.5 . . ?
H6A_2 C6_2 H6B_2 109.5 . . ?
C2_2 C6_2 H6C_2 109.5 . . ?
H6A_2 C6_2 H6C_2 109.5 . . ?
H6B_2 C6_2 H6C_2 109.5 . . ?
C3_2 C7_2 H7A_2 109.5 . . ?
C3_2 C7_2 H7B_2 109.5 . . ?
H7A_2 C7_2 H7B_2 109.5 . . ?
C3_2 C7_2 H7C_2 109.5 . . ?
H7A_2 C7_2 H7C_2 109.5 . . ?
H7B_2 C7_2 H7C_2 109.5 . . ?
C4_2 C8_2 H8A_2 109.5 . . ?
C4_2 C8_2 H8B_2 109.5 . . ?
H8A_2 C8_2 H8B_2 109.5 . . ?
C4_2 C8_2 H8C_2 109.5 . . ?
H8A_2 C8_2 H8C_2 109.5 . . ?
H8B_2 C8_2 H8C_2 109.5 . . ?
N5_2 C9_2 C10_2 122.9(3) . . ?
N5_2 C9_2 H9_2 118.5 . . ?
C10_2 C9_2 H9_2 118.5 . . ?
C11_2 C10_2 C9_2 119.2(3) . . ?
C11_2 C10_2 H10_2 120.4 . . ?
C9_2 C10_2 H10_2 120.4 . . ?
C10_2 C11_2 C12_2 118.5(3) . . ?
C10_2 C11_2 H11_2 120.7 . . ?
C12_2 C11_2 H11_2 120.7 . . ?
C11_2 C12_2 C13_2 119.1(3) . . ?
C11_2 C12_2 H12_2 120.5 . . ?
C13_2 C12_2 H12_2 120.5 . . ?
N5_2 C13_2 C12_2 123.0(3) . . ?
N5_2 C13_2 H13_2 118.5 . . ?
C12_2 C13_2 H13_2 118.5 . . ?
C15_2 C14_2 Co1_2 139.5(3) . . ?
C15_2 C14_2 H14_2 110.2 . . ?
Co1_2 C14_2 H14_2 110.2 . . ?
C14_2 C15_2 Cl1_2 127.6(3) . . ?
C14_2 C15_2 H15_2 116.2 . . ?
Cl1_2 C15_2 H15_2 116.2 . . ?
N2_3 Co1_3 N1_3 81.23(12) . . ?
N2_3 Co1_3 N3_3 98.23(12) . . ?
N1_3 Co1_3 N3_3 179.31(12) . . ?
N2_3 Co1_3 N4_3 179.21(14) . . ?
N1_3 Co1_3 N4_3 98.83(12) . . ?
N3_3 Co1_3 N4_3 81.72(11) . . ?
N2_3 Co1_3 C14_3 93.68(13) . . ?
N1_3 Co1_3 C14_3 91.91(13) . . ?
N3_3 Co1_3 C14_3 87.70(13) . . ?
N4_3 Co1_3 C14_3 87.10(13) . . ?
N2_3 Co1_3 N5_3 89.64(11) . . ?
N1_3 Co1_3 N5_3 90.26(12) . . ?
N3_3 Co1_3 N5_3 90.16(12) . . ?
N4_3 Co1_3 N5_3 89.58(11) . . ?
C14_3 Co1_3 N5_3 176.28(12) . . ?
N1_3 O1_3 H1_3 109.5 . . ?
N2_3 O2_3 H2_3 109.5 . . ?
N3_3 O3_3 H3_3 109.5 . . ?
N4_3 O4_3 H4_3 109.5 . . ?
C1_3 N1_3 O1_3 120.3(3) . . ?
C1_3 N1_3 Co1_3 117.1(2) . . ?
O1_3 N1_3 Co1_3 122.5(2) . . ?
C2_3 N2_3 O2_3 119.5(3) . . ?
C2_3 N2_3 Co1_3 116.6(2) . . ?
O2_3 N2_3 Co1_3 123.8(2) . . ?
C3_3 N3_3 O3_3 121.0(2) . . ?
C3_3 N3_3 Co1_3 116.5(2) . . ?
O3_3 N3_3 Co1_3 122.5(2) . . ?
C4_3 N4_3 O4_3 121.1(3) . . ?
C4_3 N4_3 Co1_3 116.3(2) . . ?
O4_3 N4_3 Co1_3 122.5(2) . . ?
C13_3 N5_3 C9_3 117.4(2) . . ?
C13_3 N5_3 Co1_3 121.9(2) . . ?
C9_3 N5_3 Co1_3 120.7(2) . . ?
N1_3 C1_3 C2_3 112.0(3) . . ?
N1_3 C1_3 C5_3 125.0(3) . . ?
C2_3 C1_3 C5_3 122.9(3) . . ?
N2_3 C2_3 C1_3 112.8(3) . . ?
N2_3 C2_3 C6_3 123.0(3) . . ?
C1_3 C2_3 C6_3 124.2(3) . . ?
N3_3 C3_3 C4_3 112.8(3) . . ?
N3_3 C3_3 C7_3 122.9(3) . . ?
C4_3 C3_3 C7_3 124.3(3) . . ?
N4_3 C4_3 C3_3 112.6(3) . . ?
N4_3 C4_3 C8_3 123.7(3) . . ?
C3_3 C4_3 C8_3 123.7(3) . . ?
C1_3 C5_3 H5A_3 109.5 . . ?
C1_3 C5_3 H5B_3 109.5 . . ?
H5A_3 C5_3 H5B_3 109.5 . . ?
C1_3 C5_3 H5C_3 109.5 . . ?
H5A_3 C5_3 H5C_3 109.5 . . ?
H5B_3 C5_3 H5C_3 109.5 . . ?
C2_3 C6_3 H6A_3 109.5 . . ?
C2_3 C6_3 H6B_3 109.5 . . ?
H6A_3 C6_3 H6B_3 109.5 . . ?
C2_3 C6_3 H6C_3 109.5 . . ?
H6A_3 C6_3 H6C_3 109.5 . . ?
H6B_3 C6_3 H6C_3 109.5 . . ?
C3_3 C7_3 H7A_3 109.5 . . ?
C3_3 C7_3 H7B_3 109.5 . . ?
H7A_3 C7_3 H7B_3 109.5 . . ?
C3_3 C7_3 H7C_3 109.5 . . ?
H7A_3 C7_3 H7C_3 109.5 . . ?
H7B_3 C7_3 H7C_3 109.5 . . ?
C4_3 C8_3 H8A_3 109.5 . . ?
C4_3 C8_3 H8B_3 109.5 . . ?
H8A_3 C8_3 H8B_3 109.5 . . ?
C4_3 C8_3 H8C_3 109.5 . . ?
H8A_3 C8_3 H8C_3 109.5 . . ?
H8B_3 C8_3 H8C_3 109.5 . . ?
N5_3 C9_3 C10_3 123.2(3) . . ?
N5_3 C9_3 H9_3 118.4 . . ?
C10_3 C9_3 H9_3 118.4 . . ?
C11_3 C10_3 C9_3 118.7(3) . . ?
C11_3 C10_3 H10_3 120.6 . . ?
C9_3 C10_3 H10_3 120.6 . . ?
C10_3 C11_3 C12_3 118.9(3) . . ?
C10_3 C11_3 H11_3 120.6 . . ?
C12_3 C11_3 H11_3 120.6 . . ?
C11_3 C12_3 C13_3 119.1(3) . . ?
C11_3 C12_3 H12_3 120.4 . . ?
C13_3 C12_3 H12_3 120.4 . . ?
N5_3 C13_3 C12_3 122.7(3) . . ?
N5_3 C13_3 H13_3 118.7 . . ?
C12_3 C13_3 H13_3 118.7 . . ?
C15_3 C14_3 Co1_3 138.6(3) . . ?
C15_3 C14_3 H14_3 110.7 . . ?
Co1_3 C14_3 H14_3 110.7 . . ?
C14_3 C15_3 Cl1_3 127.3(3) . . ?
C14_3 C15_3 H15_3 116.3 . . ?
Cl1_3 C15_3 H15_3 116.3 . . ?
N1_4 Co1_4 N2_4 81.88(12) . . ?
N1_4 Co1_4 N3_4 178.99(13) . . ?
N2_4 Co1_4 N3_4 98.27(12) . . ?
N1_4 Co1_4 N4_4 98.26(12) . . ?
N2_4 Co1_4 N4_4 179.60(13) . . ?
N3_4 Co1_4 N4_4 81.60(12) . . ?
N1_4 Co1_4 C14_4 92.05(13) . . ?
N2_4 Co1_4 C14_4 92.79(13) . . ?
N3_4 Co1_4 C14_4 86.95(13) . . ?
N4_4 Co1_4 C14_4 87.58(13) . . ?
N1_4 Co1_4 N5_4 90.02(11) . . ?
N2_4 Co1_4 N5_4 89.36(12) . . ?
N3_4 Co1_4 N5_4 90.98(11) . . ?
N4_4 Co1_4 N5_4 90.27(12) . . ?
C14_4 Co1_4 N5_4 177.21(13) . . ?
N1_4 O1_4 H1_4 109.5 . . ?
N2_4 O2_4 H2_4 109.5 . . ?
N3_4 O3_4 H3_4 109.5 . . ?
N4_4 O4_4 H4_4 109.5 . . ?
C1_4 N1_4 O1_4 120.6(3) . . ?
C1_4 N1_4 Co1_4 116.6(2) . . ?
O1_4 N1_4 Co1_4 122.7(2) . . ?
C2_4 N2_4 O2_4 120.9(3) . . ?
C2_4 N2_4 Co1_4 115.9(2) . . ?
O2_4 N2_4 Co1_4 123.2(2) . . ?
C3_4 N3_4 O3_4 120.7(3) . . ?
C3_4 N3_4 Co1_4 116.7(2) . . ?
O3_4 N3_4 Co1_4 122.5(2) . . ?
C4_4 N4_4 O4_4 120.7(3) . . ?
C4_4 N4_4 Co1_4 116.0(2) . . ?
O4_4 N4_4 Co1_4 123.2(2) . . ?
C13_4 N5_4 C9_4 117.0(2) . . ?
C13_4 N5_4 Co1_4 121.3(2) . . ?
C9_4 N5_4 Co1_4 121.6(2) . . ?
N1_4 C1_4 C2_4 112.4(3) . . ?
N1_4 C1_4 C5_4 123.4(3) . . ?
C2_4 C1_4 C5_4 124.1(3) . . ?
N2_4 C2_4 C1_4 113.0(3) . . ?
N2_4 C2_4 C6_4 123.6(3) . . ?
C1_4 C2_4 C6_4 123.4(3) . . ?
N3_4 C3_4 C4_4 112.5(3) . . ?
N3_4 C3_4 C7_4 124.0(3) . . ?
C4_4 C3_4 C7_4 123.5(3) . . ?
N4_4 C4_4 C3_4 113.1(3) . . ?
N4_4 C4_4 C8_4 122.7(3) . . ?
C3_4 C4_4 C8_4 124.2(3) . . ?
C1_4 C5_4 H5A_4 109.5 . . ?
C1_4 C5_4 H5B_4 109.5 . . ?
H5A_4 C5_4 H5B_4 109.5 . . ?
C1_4 C5_4 H5C_4 109.5 . . ?
H5A_4 C5_4 H5C_4 109.5 . . ?
H5B_4 C5_4 H5C_4 109.5 . . ?
C2_4 C6_4 H6A_4 109.5 . . ?
C2_4 C6_4 H6B_4 109.5 . . ?
H6A_4 C6_4 H6B_4 109.5 . . ?
C2_4 C6_4 H6C_4 109.5 . . ?
H6A_4 C6_4 H6C_4 109.5 . . ?
H6B_4 C6_4 H6C_4 109.5 . . ?
C3_4 C7_4 H7A_4 109.5 . . ?
C3_4 C7_4 H7B_4 109.5 . . ?
H7A_4 C7_4 H7B_4 109.5 . . ?
C3_4 C7_4 H7C_4 109.5 . . ?
H7A_4 C7_4 H7C_4 109.5 . . ?
H7B_4 C7_4 H7C_4 109.5 . . ?
C4_4 C8_4 H8A_4 109.5 . . ?
C4_4 C8_4 H8B_4 109.5 . . ?
H8A_4 C8_4 H8B_4 109.5 . . ?
C4_4 C8_4 H8C_4 109.5 . . ?
H8A_4 C8_4 H8C_4 109.5 . . ?
H8B_4 C8_4 H8C_4 109.5 . . ?
N5_4 C9_4 C10_4 123.1(3) . . ?
N5_4 C9_4 H9_4 118.5 . . ?
C10_4 C9_4 H9_4 118.5 . . ?
C11_4 C10_4 C9_4 118.9(3) . . ?
C11_4 C10_4 H10_4 120.5 . . ?
C9_4 C10_4 H10_4 120.5 . . ?
C10_4 C11_4 C12_4 118.8(3) . . ?
C10_4 C11_4 H11_4 120.6 . . ?
C12_4 C11_4 H11_4 120.6 . . ?
C11_4 C12_4 C13_4 118.9(3) . . ?
C11_4 C12_4 H12_4 120.5 . . ?
C13_4 C12_4 H12_4 120.5 . . ?
N5_4 C13_4 C12_4 123.2(3) . . ?
N5_4 C13_4 H13_4 118.4 . . ?
C12_4 C13_4 H13_4 118.4 . . ?
C15_4 C14_4 Co1_4 139.1(3) . . ?
C15_4 C14_4 H514_4 110.4 . . ?
Co1_4 C14_4 H514_4 110.4 . . ?
C14_4 C15_4 Cl1_4 127.0(3) . . ?
C14_4 C15_4 H15_4 116.5 . . ?
Cl1_4 C15_4 H15_4 116.5 . . ?

loop_
_geom_bond_atom_site_label_1
_geom_bond_atom_site_label_2
_geom_bond_distance
_geom_bond_site_symmetry_2
_geom_bond_publ_flag
Co1_1 N1_1 1.879(2) . ?
Co1_1 N2_1 1.886(2) . ?
Co1_1 N3_1 1.888(2) . ?
Co1_1 N4_1 1.891(2) . ?
Co1_1 C14_1 1.946(2) . ?
Co1_1 N5_1 2.047(2) . ?
Cl1_1 C15_1 1.751(3) . ?
O1_1 N1_1 1.360(3) . ?
O1_1 H1_1 0.8400 . ?
O2_1 N2_1 1.344(3) . ?
O2_1 H2_1 0.8400 . ?
O3_1 N3_1 1.350(3) . ?
O3_1 H3_1 0.8400 . ?
O4_1 N4_1 1.349(3) . ?
O4_1 H4_1 0.8400 . ?
N1_1 C1_1 1.295(3) . ?
N2_1 C2_1 1.299(3) . ?
N3_1 C3_1 1.296(3) . ?
N4_1 C4_1 1.302(3) . ?
N5_1 C13_1 1.341(3) . ?
N5_1 C9_1 1.348(3) . ?
C1_1 C2_1 1.465(3) . ?
C1_1 C5_1 1.490(3) . ?
C2_1 C6_1 1.494(3) . ?
C3_1 C4_1 1.466(3) . ?
C3_1 C7_1 1.501(3) . ?
C4_1 C8_1 1.496(3) . ?
C5_1 H5A_1 0.9800 . ?
C5_1 H5B_1 0.9800 . ?
C5_1 H5C_1 0.9800 . ?
C6_1 H6A_1 0.9800 . ?
C6_1 H6B_1 0.9800 . ?
C6_1 H6C_1 0.9800 . ?
C7_1 H7A_1 0.9800 . ?
C7_1 H7B_1 0.9800 . ?
C7_1 H7C_1 0.9800 . ?
C8_1 H8A_1 0.9800 . ?
C8_1 H8B_1 0.9800 . ?
C8_1 H8C_1 0.9800 . ?
C9_1 C10_1 1.382(3) . ?
C9_1 H9_1 0.9500 . ?
C10_1 C11_1 1.374(3) . ?
C10_1 H10_1 0.9500 . ?
C11_1 C12_1 1.381(3) . ?
C11_1 H11_1 0.9500 . ?
C12_1 C13_1 1.385(3) . ?
C12_1 H12_1 0.9500 . ?
C13_1 H13_1 0.9500 . ?
C14_1 C15_1 1.314(3) . ?
C14_1 H14_1 0.9500 . ?
C15_1 H15_1 0.9500 . ?
Co1_2 N1_2 1.877(2) . ?
Co1_2 N2_2 1.884(2) . ?
Co1_2 N4_2 1.887(2) . ?
Co1_2 N3_2 1.892(2) . ?
Co1_2 C14_2 1.947(3) . ?
Co1_2 N5_2 2.046(2) . ?
Cl1_2 C15_2 1.750(3) . ?
O1_2 N1_2 1.359(3) . ?
O1_2 H1_2 0.8400 . ?
O2_2 N2_2 1.352(3) . ?
O2_2 H2_2 0.8400 . ?
O3_2 N3_2 1.351(3) . ?
O3_2 H3_2 0.8400 . ?
O4_2 N4_2 1.347(3) . ?
O4_2 H4_2 0.8400 . ?
N1_2 C1_2 1.296(3) . ?
N2_2 C2_2 1.296(3) . ?
N3_2 C3_2 1.298(3) . ?
N4_2 C4_2 1.300(3) . ?
N5_2 C13_2 1.339(3) . ?
N5_2 C9_2 1.346(3) . ?
C1_2 C2_2 1.464(3) . ?
C1_2 C5_2 1.489(3) . ?
C2_2 C6_2 1.491(3) . ?
C3_2 C4_2 1.468(3) . ?
C3_2 C7_2 1.497(3) . ?
C4_2 C8_2 1.495(3) . ?
C5_2 H5A_2 0.9800 . ?
C5_2 H5B_2 0.9800 . ?
C5_2 H5C_2 0.9800 . ?
C6_2 H6A_2 0.9800 . ?
C6_2 H6B_2 0.9800 . ?
C6_2 H6C_2 0.9800 . ?
C7_2 H7A_2 0.9800 . ?
C7_2 H7B_2 0.9800 . ?
C7_2 H7C_2 0.9800 . ?
C8_2 H8A_2 0.9800 . ?
C8_2 H8B_2 0.9800 . ?
C8_2 H8C_2 0.9800 . ?
C9_2 C10_2 1.381(3) . ?
C9_2 H9_2 0.9500 . ?
C10_2 C11_2 1.374(3) . ?
C10_2 H10_2 0.9500 . ?
C11_2 C12_2 1.380(3) . ?
C11_2 H11_2 0.9500 . ?
C12_2 C13_2 1.384(3) . ?
C12_2 H12_2 0.9500 . ?
C13_2 H13_2 0.9500 . ?
C14_2 C15_2 1.312(3) . ?
C14_2 H14_2 0.9500 . ?
C15_2 H15_2 0.9500 . ?
Co1_3 N2_3 1.883(2) . ?
Co1_3 N1_3 1.885(2) . ?
Co1_3 N3_3 1.886(2) . ?
Co1_3 N4_3 1.889(2) . ?
Co1_3 C14_3 1.945(2) . ?
Co1_3 N5_3 2.046(2) . ?
Cl1_3 C15_3 1.748(3) . ?
O1_3 N1_3 1.361(3) . ?
O1_3 H1_3 0.8400 . ?
O2_3 N2_3 1.349(3) . ?
O2_3 H2_3 0.8400 . ?
O3_3 N3_3 1.342(3) . ?
O3_3 H3_3 0.8400 . ?
O4_3 N4_3 1.348(3) . ?
O4_3 H4_3 0.8400 . ?
N1_3 C1_3 1.294(3) . ?
N2_3 C2_3 1.297(3) . ?
N3_3 C3_3 1.298(3) . ?
N4_3 C4_3 1.301(3) . ?
N5_3 C13_3 1.339(3) . ?
N5_3 C9_3 1.344(3) . ?
C1_3 C2_3 1.466(3) . ?
C1_3 C5_3 1.490(3) . ?
C2_3 C6_3 1.491(3) . ?
C3_3 C4_3 1.466(3) . ?
C3_3 C7_3 1.500(3) . ?
C4_3 C8_3 1.496(3) . ?
C5_3 H5A_3 0.9800 . ?
C5_3 H5B_3 0.9800 . ?
C5_3 H5C_3 0.9800 . ?
C6_3 H6A_3 0.9800 . ?
C6_3 H6B_3 0.9800 . ?
C6_3 H6C_3 0.9800 . ?
C7_3 H7A_3 0.9800 . ?
C7_3 H7B_3 0.9800 . ?
C7_3 H7C_3 0.9800 . ?
C8_3 H8A_3 0.9800 . ?
C8_3 H8B_3 0.9800 . ?
C8_3 H8C_3 0.9800 . ?
C9_3 C10_3 1.382(3) . ?
C9_3 H9_3 0.9500 . ?
C10_3 C11_3 1.374(3) . ?
C10_3 H10_3 0.9500 . ?
C11_3 C12_3 1.379(3) . ?
C11_3 H11_3 0.9500 . ?
C12_3 C13_3 1.384(3) . ?
C12_3 H12_3 0.9500 . ?
C13_3 H13_3 0.9500 . ?
C14_3 C15_3 1.312(3) . ?
C14_3 H14_3 0.9500 . ?
C15_3 H15_3 0.9500 . ?
Co1_4 N1_4 1.876(2) . ?
Co1_4 N2_4 1.883(2) . ?
Co1_4 N3_4 1.890(2) . ?
Co1_4 N4_4 1.891(2) . ?
Co1_4 C14_4 1.949(2) . ?
Co1_4 N5_4 2.046(2) . ?
Cl1_4 C15_4 1.752(3) . ?
O1_4 N1_4 1.358(3) . ?
O1_4 H1_4 0.8400 . ?
O2_4 N2_4 1.352(3) . ?
O2_4 H2_4 0.8400 . ?
O3_4 N3_4 1.349(3) . ?
O3_4 H3_4 0.8400 . ?
O4_4 N4_4 1.342(3) . ?
O4_4 H4_4 0.8400 . ?
N1_4 C1_4 1.293(3) . ?
N2_4 C2_4 1.298(3) . ?
N3_4 C3_4 1.295(3) . ?
N4_4 C4_4 1.303(3) . ?
N5_4 C13_4 1.339(3) . ?
N5_4 C9_4 1.345(3) . ?
C1_4 C2_4 1.463(3) . ?
C1_4 C5_4 1.489(3) . ?
C2_4 C6_4 1.492(3) . ?
C3_4 C4_4 1.464(3) . ?
C3_4 C7_4 1.499(3) . ?
C4_4 C8_4 1.495(3) . ?
C5_4 H5A_4 0.9800 . ?
C5_4 H5B_4 0.9800 . ?
C5_4 H5C_4 0.9800 . ?
C6_4 H6A_4 0.9800 . ?
C6_4 H6B_4 0.9800 . ?
C6_4 H6C_4 0.9800 . ?
C7_4 H7A_4 0.9800 . ?
C7_4 H7B_4 0.9800 . ?
C7_4 H7C_4 0.9800 . ?
C8_4 H8A_4 0.9800 . ?
C8_4 H8B_4 0.9800 . ?
C8_4 H8C_4 0.9800 . ?
C9_4 C10_4 1.384(3) . ?
C9_4 H9_4 0.9500 . ?
C10_4 C11_4 1.374(3) . ?
C10_4 H10_4 0.9500 . ?
C11_4 C12_4 1.378(3) . ?
C11_4 H11_4 0.9500 . ?
C12_4 C13_4 1.384(3) . ?
C12_4 H12_4 0.9500 . ?
C13_4 H13_4 0.9500 . ?
C14_4 C15_4 1.311(3) . ?
C14_4 H514_4 0.9500 . ?
C15_4 H15_4 0.9500 . ?
